data_2212556
loop_
_publ_author_name
'Gilles Gasser'
'Stoeckli-Evans, Helen'

_publ_section_title
;
 <i>N</i>-(2-Pyridylcarbonyl)benzamide
;
_journal_coeditor_code GK2062
_journal_issue 3
_journal_name_full 'Acta Crystallographica Section E'
_journal_page_first o1455
_journal_page_last o1456
_journal_paper_doi 10.1107/S1600536807008355
_journal_volume 63
_journal_year 2007
_chemical_formula_iupac 'C13 H10 N2 O2'
_chemical_formula_moiety 'C13 H10 N2 O2'
_chemical_formula_sum 'C13 H10 N2 O2'
_chemical_formula_weight 226.23
_chemical_name_systematic
;
N-(2-Pyridylcarbonyl)benzamide
;
_space_group_IT_number 14
_symmetry_cell_setting monoclinic
_symmetry_space_group_name_Hall '-P 2ybc'
_symmetry_space_group_name_H-M 'P 1 21/c 1'
_atom_sites_solution_hydrogens geom
_atom_sites_solution_primary direct
_atom_sites_solution_secondary difmap
_audit_creation_method SHELXL-97
_cell_angle_alpha 90.00
_cell_angle_beta 102.705(13)
_cell_angle_gamma 90.00
_cell_formula_units_Z 4
_cell_length_a 11.4673(12)
_cell_length_b 13.8974(11)
_cell_length_c 6.9421(8)
_cell_measurement_reflns_used 5665
_cell_measurement_temperature 153(2)
_cell_measurement_theta_max 25.88
_cell_measurement_theta_min 2.34
_cell_volume 1079.2(2)
_computing_cell_refinement 'CELL (Stoe & Cie, 2000)'
_computing_data_collection 'EXPOSE (Stoe & Cie, 2000)'
_computing_data_reduction 'INTEGRATE (Stoe & Cie, 2000)'
_computing_molecular_graphics 'PLATON (Spek, 2003)'
_computing_publication_material SHELXL97
_computing_structure_refinement 'SHELXL97 (Sheldrick, 1997)'
_computing_structure_solution 'SHELXS97 (Sheldrick, 1997)'
_diffrn_ambient_temperature 153(2)
_diffrn_detector_area_resol_mean 0.81\%A
_diffrn_measured_fraction_theta_full 0.974
_diffrn_measured_fraction_theta_max 0.974
_diffrn_measurement_device_type 'Stoe IPDS'
_diffrn_measurement_method '\f oscillation'
_diffrn_radiation_monochromator graphite
_diffrn_radiation_source 'fine-focus sealed tube'
_diffrn_radiation_type MoK\a
_diffrn_radiation_wavelength 0.71073
_diffrn_reflns_av_R_equivalents 0.0620
_diffrn_reflns_av_sigmaI/netI 0.0475
_diffrn_reflns_limit_h_max 13
_diffrn_reflns_limit_h_min -13
_diffrn_reflns_limit_k_max 17
_diffrn_reflns_limit_k_min -16
_diffrn_reflns_limit_l_max 8
_diffrn_reflns_limit_l_min -8
_diffrn_reflns_number 8253
_diffrn_reflns_theta_full 25.88
_diffrn_reflns_theta_max 25.88
_diffrn_reflns_theta_min 2.34
_diffrn_standards_decay_% 0
_diffrn_standards_interval_time 0
_diffrn_standards_number 0
_exptl_absorpt_coefficient_mu 0.096
_exptl_absorpt_correction_type none
_exptl_crystal_colour colourless
_exptl_crystal_density_diffrn 1.392
_exptl_crystal_density_method 'not measured'
_exptl_crystal_description block
_exptl_crystal_F_000 472
_exptl_crystal_size_max 0.50
_exptl_crystal_size_mid 0.50
_exptl_crystal_size_min 0.30
_refine_diff_density_max 0.155
_refine_diff_density_min -0.157
_refine_ls_extinction_method none
_refine_ls_goodness_of_fit_ref 0.920
_refine_ls_hydrogen_treatment mixed
_refine_ls_matrix_type full
_refine_ls_number_parameters 158
_refine_ls_number_reflns 2034
_refine_ls_number_restraints 0
_refine_ls_restrained_S_all 0.920
_refine_ls_R_factor_all 0.0485
_refine_ls_R_factor_gt 0.0316
_refine_ls_shift/su_max 0.000
_refine_ls_shift/su_mean 0.000
_refine_ls_structure_factor_coef Fsqd
_refine_ls_weighting_details 'calc w=1/[\s^2^(Fo^2^)+(0.0488P)^2^] where P=(Fo^2^+2Fc^2^)/3'
_refine_ls_weighting_scheme calc
_refine_ls_wR_factor_gt 0.0748
_refine_ls_wR_factor_ref 0.0796
_reflns_number_gt 1483
_reflns_number_total 2034
_reflns_threshold_expression I>2\s(I)
_cod_data_source_file gk2062.cif
_cod_data_source_block I
_cod_original_cell_volume 1079.24(19)
_cod_original_sg_symbol_H-M 'P 21/c'
_cod_database_code 2212556
_cod_database_fobs_code 2212556

loop_
_symmetry_equiv_pos_site_id
_symmetry_equiv_pos_as_xyz
1 x,y,z
2 -x,1/2+y,1/2-z
3 -x,-y,-z
4 x,1/2-y,1/2+z

loop_
_atom_site_aniso_label
_atom_site_aniso_U_11
_atom_site_aniso_U_22
_atom_site_aniso_U_33
_atom_site_aniso_U_12
_atom_site_aniso_U_13
_atom_site_aniso_U_23
O1 0.0317(6) 0.0233(5) 0.0432(6) 0.0043(4) 0.0062(4) -0.0041(4)
O2 0.0324(6) 0.0217(5) 0.0549(6) -0.0033(4) 0.0030(5) 0.0016(4)
N1 0.0248(7) 0.0221(5) 0.0260(5) 0.0008(4) 0.0053(4) 0.0018(4)
N2 0.0202(7) 0.0189(5) 0.0357(6) 0.0009(4) 0.0018(4) -0.0018(4)
C1 0.0212(8) 0.0229(6) 0.0220(6) 0.0016(5) 0.0044(5) 0.0035(4)
C2 0.0234(8) 0.0272(6) 0.0324(7) 0.0030(5) 0.0050(6) 0.0039(5)
C3 0.0189(8) 0.0388(8) 0.0368(8) -0.0005(6) 0.0014(6) 0.0067(6)
C4 0.0264(9) 0.0324(7) 0.0281(7) -0.0079(6) 0.0017(5) 0.0014(5)
C5 0.0292(9) 0.0232(6) 0.0267(6) -0.0032(5) 0.0056(5) 0.0004(5)
C6 0.0238(8) 0.0225(6) 0.0245(6) 0.0033(5) 0.0051(5) 0.0024(5)
C7 0.0248(8) 0.0239(6) 0.0247(6) -0.0020(5) 0.0029(5) -0.0005(5)
C8 0.0227(8) 0.0268(6) 0.0223(6) -0.0012(5) 0.0017(5) -0.0042(5)
C9 0.0283(8) 0.0275(7) 0.0297(7) 0.0008(5) 0.0052(6) -0.0018(5)
C10 0.0404(10) 0.0344(7) 0.0310(7) 0.0120(7) 0.0004(6) -0.0016(6)
C11 0.0285(9) 0.0592(10) 0.0321(8) 0.0164(7) -0.0042(6) -0.0138(7)
C12 0.0206(9) 0.0622(10) 0.0355(8) -0.0047(7) 0.0042(6) -0.0112(7)
C13 0.0253(9) 0.0417(8) 0.0288(7) -0.0060(6) 0.0029(6) -0.0033(6)

loop_
_atom_site_type_symbol
_atom_site_label
_atom_site_fract_x
_atom_site_fract_y
_atom_site_fract_z
_atom_site_U_iso_or_equiv
_atom_site_thermal_displace_type
_atom_site_calc_flag
_atom_site_refinement_flags
_atom_site_occupancy
O O1 0.58732(9) 0.28601(6) -0.01444(14) 0.0331(3) Uani . . 1.000
O O2 0.83619(9) 0.31256(6) 0.04587(15) 0.0374(3) Uani . . 1.000
N N1 0.56788(10) 0.04517(7) -0.18379(14) 0.0243(3) Uani . . 1.000
N N2 0.73189(10) 0.17122(7) -0.00952(16) 0.0256(3) Uani . . 1.000
C C1 0.52522(11) 0.13157(8) -0.14481(17) 0.0221(4) Uani . . 1.000
C C2 0.40571(12) 0.15526(9) -0.18869(18) 0.0278(4) Uani . . 1.000
C C3 0.32407(13) 0.08651(10) -0.2809(2) 0.0322(5) Uani . . 1.000
C C4 0.36621(12) -0.00223(9) -0.32373(18) 0.0296(4) Uani . . 1.000
C C5 0.48742(12) -0.01979(9) -0.27195(18) 0.0265(4) Uani . . 1.000
C C6 0.61611(12) 0.20507(8) -0.05141(17) 0.0236(4) Uani . . 1.000
C C7 0.83560(12) 0.22511(9) 0.04682(17) 0.0249(4) Uani . . 1.000
C C8 0.94742(12) 0.16725(8) 0.10538(17) 0.0244(4) Uani . . 1.000
C C9 0.94939(13) 0.07861(9) 0.19938(19) 0.0287(4) Uani . . 1.000
C C10 1.05619(14) 0.02890(10) 0.25807(19) 0.0364(5) Uani . . 1.000
C C11 1.16009(15) 0.06681(11) 0.2191(2) 0.0416(5) Uani . . 1.000
C C12 1.15848(14) 0.15474(12) 0.1243(2) 0.0397(5) Uani . . 1.000
C C13 1.05290(13) 0.20580(10) 0.06996(19) 0.0324(5) Uani . . 1.000
H H2 0.37970 0.21700 -0.15690 0.0330 Uiso calc R 1.000
H H2N 0.7400(15) 0.1107(13) -0.042(2) 0.045(4) Uiso . . 1.000
H H3 0.24090 0.10030 -0.31370 0.0390 Uiso calc R 1.000
H H4 0.31260 -0.05040 -0.38780 0.0360 Uiso calc R 1.000
H H5 0.51540 -0.08140 -0.30040 0.0320 Uiso calc R 1.000
H H9 0.87750 0.05210 0.22340 0.0340 Uiso calc R 1.000
H H10 1.05790 -0.03100 0.32480 0.0440 Uiso calc R 1.000
H H11 1.23310 0.03240 0.25760 0.0500 Uiso calc R 1.000
H H12 1.23000 0.17990 0.09650 0.0480 Uiso calc R 1.000
H H13 1.05230 0.26700 0.00870 0.0390 Uiso calc R 1.000

loop_
_atom_type_symbol
_atom_type_description
_atom_type_scat_dispersion_real
_atom_type_scat_dispersion_imag
_atom_type_scat_source
C C 0.0033 0.0016 'International Tables Vol C Tables 4.2.6.8 and 6.1.1.4'
H H 0.0000 0.0000 'International Tables Vol C Tables 4.2.6.8 and 6.1.1.4'
N N 0.0061 0.0033 'International Tables Vol C Tables 4.2.6.8 and 6.1.1.4'
O O 0.0106 0.0060 'International Tables Vol C Tables 4.2.6.8 and 6.1.1.4'

loop_
_geom_angle_atom_site_label_1
_geom_angle_atom_site_label_2
_geom_angle_atom_site_label_3
_geom_angle
_geom_angle_publ_flag
C1 N1 C5 116.68(12) n
C6 N2 C7 127.00(10) n
C7 N2 H2N 117.1(11) no
C6 N2 H2N 115.0(11) no
N1 C1 C6 116.44(11) n
C2 C1 C6 119.71(11) no
N1 C1 C2 123.83(11) n
C1 C2 C3 118.29(12) no
C2 C3 C4 118.72(13) no
C3 C4 C5 118.85(12) no
N1 C5 C4 123.62(12) n
N2 C6 C1 113.84(10) n
O1 C6 C1 121.73(12) n
O1 C6 N2 124.42(12) n
O2 C7 N2 122.95(12) n
O2 C7 C8 122.33(12) n
N2 C7 C8 114.71(11) n
C7 C8 C9 121.94(12) no
C9 C8 C13 119.86(13) no
C7 C8 C13 118.17(11) no
C8 C9 C10 120.05(14) no
C9 C10 C11 119.73(13) no
C10 C11 C12 120.44(15) no
C11 C12 C13 120.10(15) no
C8 C13 C12 119.78(13) no
C1 C2 H2 121.00 no
C3 C2 H2 121.00 no
C2 C3 H3 121.00 no
C4 C3 H3 121.00 no
C3 C4 H4 121.00 no
C5 C4 H4 121.00 no
N1 C5 H5 118.00 no
C4 C5 H5 118.00 no
C8 C9 H9 120.00 no
C10 C9 H9 120.00 no
C9 C10 H10 120.00 no
C11 C10 H10 120.00 no
C10 C11 H11 120.00 no
C12 C11 H11 120.00 no
C11 C12 H12 120.00 no
C13 C12 H12 120.00 no
C8 C13 H13 120.00 no
C12 C13 H13 120.00 no

loop_
_geom_bond_atom_site_label_1
_geom_bond_atom_site_label_2
_geom_bond_distance
_geom_bond_publ_flag
O1 C6 1.2155(14) n
O2 C7 1.2154(15) n
N1 C1 1.3463(15) n
N1 C5 1.3388(17) n
N2 C6 1.3780(18) n
N2 C7 1.3870(17) n
N2 H2N 0.881(18) no
C1 C2 1.3769(19) no
C1 C6 1.5010(17) no
C2 C3 1.3912(19) no
C3 C4 1.3806(19) no
C4 C5 1.379(2) no
C7 C8 1.4922(19) no
C8 C13 1.393(2) no
C8 C9 1.3919(17) no
C9 C10 1.387(2) no
C10 C11 1.383(2) no
C11 C12 1.386(2) no
C12 C13 1.382(2) no
C2 H2 0.9500 no
C3 H3 0.9500 no
C4 H4 0.9500 no
C5 H5 0.9500 no
C9 H9 0.9500 no
C10 H10 0.9500 no
C11 H11 0.9500 no
C12 H12 0.9500 no
C13 H13 0.9500 no

loop_
_geom_contact_atom_site_label_1
_geom_contact_atom_site_label_2
_geom_contact_distance
_geom_contact_site_symmetry_2
_geom_contact_publ_flag
O1 O2 2.8161(15) . no
O1 C6 3.1607(15) 4_555 no
O1 C4 3.2358(16) 2_654 no
O1 C5 3.1078(16) 2_654 no
O1 C1 3.0344(15) 4_555 no
O2 O1 2.8161(15) . no
O2 C10 3.4170(17) 2_755 no
O2 C9 3.3364(17) 4_554 no
O1 H5 2.4000 2_654 no
O1 H2 2.5600 . no
O1 H4 2.7000 2_654 no
O2 H13 2.6200 . no
O2 H4 2.6300 2_654 no
O2 H10 2.5600 2_755 no
N1 N2 2.6587(15) . no
N1 C5 3.3792(16) 3_655 no
N2 N1 2.6587(15) . no
N1 H11 2.6700 3_755 no
N1 H2N 2.200(17) . no
N2 H9 2.6400 . no
C1 C5 3.3150(17) 3_655 no
C1 O1 3.0344(15) 4_554 no
C3 C11 3.576(2) 1_454 no
C4 O1 3.2358(16) 2_644 no
C4 C5 3.5863(19) 3_654 no
C5 C5 3.2883(18) 3_654 no
C5 O1 3.1078(16) 2_644 no
C5 N1 3.3791(16) 3_655 no
C5 C1 3.3150(17) 3_655 no
C5 C4 3.5863(19) 3_654 no
C6 O1 3.1607(15) 4_554 no
C7 C7 3.5393(17) 4_555 no
C7 C7 3.5393(17) 4_554 no
C9 O2 3.3364(17) 4_555 no
C9 C11 3.535(2) 3_755 no
C9 C10 3.4974(19) 3_755 no
C10 C9 3.4974(19) 3_755 no
C10 O2 3.4170(17) 2_745 no
C11 C3 3.576(2) 1_656 no
C11 C9 3.535(2) 3_755 no
C4 H11 3.0100 1_454 no
C8 H13 2.9400 4_555 no
C9 H13 3.0800 4_555 no
C9 H2N 2.646(16) . no
C11 H2N 3.087(17) 3_755 no
C13 H13 3.0700 4_555 no
H2 O1 2.5600 . no
H2 H12 2.5800 4_454 no
H2N N1 2.200(17) . no
H2N C9 2.646(16) . no
H2N H9 2.2900 . no
H2N C11 3.087(17) 3_755 no
H2N H11 2.5500 3_755 no
H4 O1 2.7000 2_644 no
H4 O2 2.6300 2_644 no
H5 O1 2.4000 2_644 no
H9 N2 2.6400 . no
H9 H2N 2.2900 . no
H10 O2 2.5600 2_745 no
H11 C4 3.0100 1_656 no
H11 N1 2.6700 3_755 no
H11 H2N 2.5500 3_755 no
H12 H2 2.5800 4_655 no
H13 O2 2.6200 . no
H13 C8 2.9400 4_554 no
H13 C9 3.0800 4_554 no
H13 C13 3.0700 4_554 no

loop_
_geom_hbond_atom_site_label_D
_geom_hbond_atom_site_label_H
_geom_hbond_atom_site_label_A
_geom_hbond_site_symmetry_A
_geom_hbond_distance_DH
_geom_hbond_distance_HA
_geom_hbond_distance_DA
_geom_hbond_angle_DHA
_geom_hbond_publ_flag
N2 H2N N1 . 0.881(18) 2.200(17) 2.6587(15) 112.0(14) yes
C5 H5 O1 2_644 0.95 2.40 3.1078(16) 131 yes
C10 H10 O2 2_745 0.95 2.56 3.4170(17) 151 yes
C13 H13 B 4_554 0.95 2.90 3.7515(18) 150 yes

loop_
_geom_torsion_atom_site_label_1
_geom_torsion_atom_site_label_2
_geom_torsion_atom_site_label_3
_geom_torsion_atom_site_label_4
_geom_torsion
_geom_torsion_publ_flag
C5 N1 C1 C2 0.59(17) no
C5 N1 C1 C6 -178.26(10) no
C1 N1 C5 C4 0.28(18) no
C7 N2 C6 O1 -12.4(2) n
C7 N2 C6 C1 168.96(11) no
C6 N2 C7 O2 -8.1(2) n
C6 N2 C7 C8 173.07(11) no
N1 C1 C2 C3 -0.82(19) no
C6 C1 C2 C3 177.99(11) no
N1 C1 C6 O1 178.24(11) n
N1 C1 C6 N2 -3.05(15) n
C2 C1 C6 O1 -0.66(18) no
C2 C1 C6 N2 178.05(11) no
C1 C2 C3 C4 0.18(19) no
C2 C3 C4 C5 0.60(19) no
C3 C4 C5 N1 -0.87(19) no
O2 C7 C8 C9 147.55(13) no
O2 C7 C8 C13 -30.17(18) no
N2 C7 C8 C9 -33.57(16) no
N2 C7 C8 C13 148.71(11) no
C7 C8 C9 C10 -177.52(12) no
C13 C8 C9 C10 0.16(19) no
C7 C8 C13 C12 179.26(12) no
C9 C8 C13 C12 1.49(19) no
C8 C9 C10 C11 -1.35(19) no
C9 C10 C11 C12 0.9(2) no
C10 C11 C12 C13 0.8(2) no
C11 C12 C13 C8 -2.0(2) no

loop_
_cod_related_entry_id
_cod_related_entry_database
_cod_related_entry_code
1 ChemSpider 21125218
